data_1571720
loop_
_publ_author_name
'Li, Yang'
'Ok, Kang Min'

_publ_section_title
;
 Crystal clear: unveiling giant birefringence in organic--inorganic
 cocrystals
;
_journal_issue 26
_journal_name_full 'Chemical Science'
_journal_page_first 10193
_journal_page_last 10199
_journal_paper_doi 10.1039/D4SC02569E
_journal_volume 15
_journal_year 2024
_chemical_formula_moiety 'H12 Mg O6, 2(C5 H5 N O), 2(N O3)'
_chemical_formula_sum 'C10 H22 Mg N4 O14'
_chemical_formula_weight 446.62
_space_group_crystal_system monoclinic
_space_group_IT_number 15
_space_group_name_Hall '-I 2ya'
_space_group_name_H-M_alt 'I 1 2/a 1'
_atom_sites_solution_hydrogens mixed
_atom_sites_solution_primary dual
_audit_creation_date 2023-10-23
_audit_creation_method
;
Olex2 1.5
(compiled 2023.08.24 svn.re1ec1418 for OlexSys, GUI svn.r6817)
;
_audit_update_record
;
2024-03-10 deposited with the CCDC.	2024-05-27 downloaded from the CCDC.
;
_cell_angle_alpha 90
_cell_angle_beta 106.673(2)
_cell_angle_gamma 90
_cell_formula_units_Z 8
_cell_length_a 24.6517(11)
_cell_length_b 6.4107(3)
_cell_length_c 26.2782(12)
_cell_measurement_reflns_used 9949
_cell_measurement_temperature 293.00
_cell_measurement_theta_max 27.33
_cell_measurement_theta_min 3.20
_cell_volume 3978.3(3)
_computing_cell_refinement 'SAINT V8.40B (?, 2016)'
_computing_data_reduction 'SAINT V8.40B (?, 2016)'
_computing_molecular_graphics 'Olex2 1.5 (Dolomanov et al., 2009)'
_computing_publication_material 'Olex2 1.5 (Dolomanov et al., 2009)'
_computing_structure_refinement 'SHELXL 2018/3 (Sheldrick, 2015)'
_computing_structure_solution 'SHELXT 2018/2 (Sheldrick, 2018)'
_diffrn_ambient_temperature 293.00
_diffrn_measured_fraction_theta_full 0.999
_diffrn_measured_fraction_theta_max 0.998
_diffrn_measurement_device_type 'Bruker Bruker D8 QUEST'
_diffrn_measurement_method '\f and \w scans'
_diffrn_radiation_type MoK\a
_diffrn_radiation_wavelength 0.71073
_diffrn_reflns_av_R_equivalents 0.1047
_diffrn_reflns_av_unetI/netI 0.0495
_diffrn_reflns_Laue_measured_fraction_full 0.999
_diffrn_reflns_Laue_measured_fraction_max 0.998
_diffrn_reflns_limit_h_max 32
_diffrn_reflns_limit_h_min -32
_diffrn_reflns_limit_k_max 8
_diffrn_reflns_limit_k_min -8
_diffrn_reflns_limit_l_max 34
_diffrn_reflns_limit_l_min -34
_diffrn_reflns_number 57494
_diffrn_reflns_point_group_measured_fraction_full 0.999
_diffrn_reflns_point_group_measured_fraction_max 0.998
_diffrn_reflns_theta_full 25.242
_diffrn_reflns_theta_max 27.574
_diffrn_reflns_theta_min 2.683
_exptl_absorpt_coefficient_mu 0.166
_exptl_absorpt_correction_T_max 0.7456
_exptl_absorpt_correction_T_min 0.5966
_exptl_absorpt_correction_type multi-scan
_exptl_absorpt_process_details
;
SADABS-2016/2 (Bruker,2016/2) was used for absorption correction.
wR2(int) was 0.1135 before and 0.1007 after correction.
The Ratio of minimum to maximum transmission is 0.8002.
The \l/2 correction factor is Not present.
;
_exptl_crystal_colour 'clear light colourless'
_exptl_crystal_colour_lustre clear
_exptl_crystal_colour_modifier light
_exptl_crystal_colour_primary colourless
_exptl_crystal_density_diffrn 1.491
_exptl_crystal_description block
_exptl_crystal_F_000 1872
_exptl_crystal_size_max 0.271
_exptl_crystal_size_mid 0.242
_exptl_crystal_size_min 0.152
_refine_diff_density_max 0.298
_refine_diff_density_min -0.339
_refine_diff_density_rms 0.062
_refine_ls_extinction_method none
_refine_ls_goodness_of_fit_ref 1.176
_refine_ls_hydrogen_treatment mixed
_refine_ls_matrix_type full
_refine_ls_number_parameters 292
_refine_ls_number_reflns 4602
_refine_ls_number_restraints 3
_refine_ls_restrained_S_all 1.175
_refine_ls_R_factor_all 0.1177
_refine_ls_R_factor_gt 0.0843
_refine_ls_shift/su_max 0.000
_refine_ls_shift/su_mean 0.000
_refine_ls_structure_factor_coef Fsqd
_refine_ls_weighting_details 'w=1/[\s^2^(Fo^2^)+(0.0451P)^2^+13.7245P] where P=(Fo^2^+2Fc^2^)/3'
_refine_ls_weighting_scheme calc
_refine_ls_wR_factor_gt 0.1705
_refine_ls_wR_factor_ref 0.1859
_reflns_Friedel_coverage 0.000
_reflns_number_gt 3176
_reflns_number_total 4602
_reflns_threshold_expression 'I > 2\s(I)'
_cod_data_source_file d4sc02569e2.cif
_cod_data_source_block 3
_cod_depositor_comments 'Adding full bibliography for 1571720--1571722.cif.'
_cod_database_code 1571720
_shelx_shelxl_version_number 2018/3
_shelx_space_group_comment
;
The symmetry employed for this shelxl refinement is uniquely defined
by the following loop, which should always be used as a source of
symmetry information in preference to the above space-group names.
They are only intended as comments.
;
_shelx_estimated_absorpt_t_max 0.975
_shelx_estimated_absorpt_t_min 0.956
_olex2_refinement_description
;
1. Fixed Uiso
 At 1.2 times of:
  All C(H) groups, All N(H) groups
 At 1.5 times of:
  All O(H) groups, All O(H,H) groups
2. Restrained distances
 Mg1-H3A \\sim Mg1-H3B
 with sigma of 0.02
 Mg1-H2A \\sim Mg1-H2B
 with sigma of 0.02
 Mg1-H5A \\sim Mg1-H5B
 with sigma of 0.02
3.a Free rotating group:
 O3(H3A,H3B), O5(H5A,H5B), O2(H2A,H2B)
3.b Rotating group:
 O1(H1A)
3.c Aromatic/amide H refined with riding coordinates:
 N1(H1), N2(H2), C2(H2C), C10(H10), C1(H1C), C7(H7), C4(H4), C5(H5), C9(H9),
 C8(H8)
;
_olex2_submission_special_instructions 'No special instructions were received'

loop_
_space_group_symop_operation_xyz
'x, y, z'
'-x+1/2, y, -z'
'x+1/2, y+1/2, z+1/2'
'-x+1, y+1/2, -z+1/2'
'-x, -y, -z'
'x-1/2, -y, z'
'-x+1/2, -y+1/2, -z+1/2'
'x, -y+1/2, z+1/2'

loop_
_atom_site_label
_atom_site_type_symbol
_atom_site_fract_x
_atom_site_fract_y
_atom_site_fract_z
_atom_site_U_iso_or_equiv
_atom_site_adp_type
_atom_site_occupancy
_atom_site_site_symmetry_order
_atom_site_calc_flag
_atom_site_refinement_flags_posn
_atom_site_refinement_flags_adp
_atom_site_refinement_flags_occupancy
_atom_site_disorder_assembly
_atom_site_disorder_group
Mg1 Mg 0.50050(6) 0.74071(15) 0.62693(5) 0.0246(2) Uani 1 1 d D . . . .
O8 O 0.44528(11) 0.2417(4) 0.70792(10) 0.0345(6) Uani 1 1 d . . . . .
O6 O 0.48804(13) 0.4564(4) 0.58999(12) 0.0387(6) Uani 1 1 d . . . . .
O1 O 0.48163(11) 0.6270(4) 0.69364(10) 0.0353(6) Uani 1 1 d . . . . .
H1A H 0.507804 0.661329 0.721487 0.053 Uiso 1 1 d R U . . .
O3 O 0.51320(11) 1.0265(4) 0.66178(12) 0.0402(6) Uani 1 1 d G . . . .
H3A H 0.490403 1.095597 0.674219 0.060 Uiso 1 1 d DG U . . .
H3B H 0.541980 1.105127 0.666581 0.060 Uiso 1 1 d DG U . . .
O7 O 0.55378(11) 0.2451(4) 0.54031(10) 0.0375(7) Uani 1 1 d . . . . .
O4 O 0.51979(12) 0.8535(4) 0.55997(11) 0.0365(6) Uani 1 1 d . . . . .
O5 O 0.58511(10) 0.6799(4) 0.66129(11) 0.0397(6) Uani 1 1 d G . . . .
H5A H 0.600732 0.561365 0.669196 0.060 Uiso 1 1 d DG U . . .
H5B H 0.612476 0.766043 0.668772 0.060 Uiso 1 1 d DG U . . .
O2 O 0.41573(10) 0.8046(4) 0.59271(12) 0.0425(7) Uani 1 1 d G . . . .
H2A H 0.388773 0.717276 0.583051 0.064 Uiso 1 1 d DG U . . .
H2B H 0.400072 0.922636 0.584151 0.064 Uiso 1 1 d DG U . . .
O9 O 0.33331(11) 0.4963(4) 0.57131(12) 0.0500(7) Uani 1 1 d . . . . .
O10 O 0.38659(12) 0.2285(4) 0.57185(13) 0.0518(8) Uani 1 1 d . . . . .
O13 O 0.66660(12) -0.0042(4) 0.67596(14) 0.0598(9) Uani 1 1 d . . . . .
O12 O 0.61257(13) 0.2591(4) 0.67641(15) 0.0594(9) Uani 1 1 d . . . . .
O14 O 0.70126(13) 0.3049(5) 0.68596(14) 0.0616(9) Uani 1 1 d . . . . .
N4 N 0.33890(13) 0.3022(5) 0.56766(12) 0.0349(7) Uani 1 1 d . . . . .
O11 O 0.29750(13) 0.1883(5) 0.56073(15) 0.0633(9) Uani 1 1 d . . . . .
N3 N 0.66074(13) 0.1884(5) 0.67973(13) 0.0387(7) Uani 1 1 d . . . . .
N1 N 0.71812(13) 0.3949(5) 0.55790(13) 0.0432(8) Uani 1 1 d . . . . .
H1 H 0.753046 0.426716 0.562272 0.052 Uiso 1 1 calc R U . . .
N2 N 0.28070(14) 0.1021(6) 0.69018(15) 0.0497(9) Uani 1 1 d . . . . .
H2 H 0.245690 0.072147 0.686024 0.060 Uiso 1 1 calc R U . . .
C6 C 0.39325(15) 0.1968(5) 0.70227(13) 0.0292(7) Uani 1 1 d . . . . .
C3 C 0.60549(15) 0.2923(5) 0.54520(13) 0.0289(7) Uani 1 1 d . . . . .
C2 C 0.62608(16) 0.4994(6) 0.55541(15) 0.0384(9) Uani 1 1 d . . . . .
H2C H 0.601377 0.605548 0.558188 0.046 Uiso 1 1 calc R U . . .
C10 C 0.37321(17) -0.0099(6) 0.69645(18) 0.0457(10) Uani 1 1 d . . . . .
H10 H 0.398004 -0.119106 0.696352 0.055 Uiso 1 1 calc R U . . .
C1 C 0.68100(17) 0.5445(6) 0.56116(17) 0.0440(9) Uani 1 1 d . . . . .
H1C H 0.693410 0.681639 0.567492 0.053 Uiso 1 1 calc R U . . .
C7 C 0.35234(17) 0.3524(6) 0.70193(18) 0.0465(10) Uani 1 1 d . . . . .
H7 H 0.363199 0.491724 0.705959 0.056 Uiso 1 1 calc R U . . .
C4 C 0.64668(17) 0.1410(6) 0.54128(16) 0.0429(9) Uani 1 1 d . . . . .
H4 H 0.635874 0.002652 0.534086 0.052 Uiso 1 1 calc R U . . .
C5 C 0.70116(18) 0.1966(7) 0.54790(18) 0.0485(10) Uani 1 1 d . . . . .
H5 H 0.727343 0.095458 0.545474 0.058 Uiso 1 1 calc R U . . .
C9 C 0.31805(18) -0.0500(7) 0.6910(2) 0.0551(12) Uani 1 1 d . . . . .
H9 H 0.305656 -0.187728 0.687703 0.066 Uiso 1 1 calc R U . . .
C8 C 0.29777(19) 0.3006(7) 0.69581(19) 0.0539(11) Uani 1 1 d . . . . .
H8 H 0.271551 0.405219 0.695512 0.065 Uiso 1 1 calc R U . . .
H6A H 0.510(2) 0.385(9) 0.575(2) 0.086(19) Uiso 1 1 d . . . . .
H1B H 0.4680(19) 0.514(8) 0.6977(17) 0.058(14) Uiso 1 1 d . . . . .
H4A H 0.5006(15) 0.825(5) 0.5318(14) 0.018(9) Uiso 1 1 d . . . . .
H4B H 0.5297(19) 0.983(8) 0.5543(16) 0.053(13) Uiso 1 1 d . . . . .
H6B H 0.460(2) 0.391(7) 0.5837(17) 0.046(13) Uiso 1 1 d . . . . .

loop_
_atom_site_aniso_label
_atom_site_aniso_U_11
_atom_site_aniso_U_22
_atom_site_aniso_U_33
_atom_site_aniso_U_23
_atom_site_aniso_U_13
_atom_site_aniso_U_12
Mg1 0.0260(5) 0.0151(5) 0.0319(5) 0.0013(4) 0.0070(4) -0.0014(4)
O8 0.0305(16) 0.0279(13) 0.0462(15) 0.0009(10) 0.0128(12) -0.0023(9)
O6 0.0367(16) 0.0214(12) 0.0614(18) -0.0116(12) 0.0195(14) -0.0084(11)
O1 0.0410(15) 0.0266(13) 0.0370(14) 0.0033(11) 0.0092(11) -0.0111(11)
O3 0.0394(15) 0.0200(12) 0.0667(18) -0.0109(12) 0.0244(14) -0.0061(10)
O7 0.0368(17) 0.0331(15) 0.0446(15) -0.0066(11) 0.0152(12) -0.0093(10)
O4 0.0444(16) 0.0307(14) 0.0312(14) 0.0046(11) 0.0057(12) -0.0128(12)
O5 0.0295(14) 0.0246(12) 0.0609(17) 0.0035(12) 0.0061(12) 0.0008(11)
O2 0.0288(14) 0.0262(13) 0.0657(18) 0.0037(13) 0.0028(13) 0.0019(11)
O9 0.0372(15) 0.0283(14) 0.085(2) 0.0002(14) 0.0186(15) -0.0001(12)
O10 0.0308(17) 0.0327(15) 0.091(2) 0.0058(14) 0.0162(15) 0.0029(11)
O13 0.0384(16) 0.0271(15) 0.118(3) 0.0085(16) 0.0288(17) -0.0005(12)
O12 0.0337(19) 0.0335(16) 0.110(3) 0.0018(15) 0.0193(17) 0.0009(12)
O14 0.0385(18) 0.0447(17) 0.100(3) -0.0029(17) 0.0168(16) -0.0165(15)
N4 0.0294(17) 0.0302(16) 0.0438(17) 0.0029(14) 0.0082(13) -0.0042(13)
O11 0.0372(18) 0.0430(17) 0.106(3) -0.0079(18) 0.0143(17) -0.0159(14)
N3 0.0329(19) 0.0311(16) 0.0505(19) 0.0056(14) 0.0094(14) -0.0033(14)
N1 0.0269(17) 0.047(2) 0.056(2) 0.0065(16) 0.0134(15) -0.0027(14)
N2 0.0294(18) 0.046(2) 0.075(2) 0.0057(18) 0.0177(17) -0.0002(15)
C6 0.0309(19) 0.0254(16) 0.0306(17) 0.0027(14) 0.0078(14) 0.0019(15)
C3 0.0303(19) 0.0250(16) 0.0320(17) 0.0010(14) 0.0101(14) -0.0008(14)
C2 0.035(2) 0.0286(18) 0.055(2) -0.0032(16) 0.0180(18) -0.0009(15)
C10 0.036(2) 0.0243(18) 0.080(3) 0.0061(19) 0.022(2) 0.0063(15)
C1 0.040(2) 0.0283(19) 0.065(3) -0.0032(18) 0.0177(19) -0.0082(16)
C7 0.044(2) 0.0228(18) 0.075(3) -0.0025(18) 0.020(2) 0.0048(16)
C4 0.044(2) 0.0252(18) 0.062(3) -0.0052(17) 0.0191(19) 0.0011(16)
C5 0.042(2) 0.040(2) 0.068(3) 0.007(2) 0.022(2) 0.014(2)
C9 0.039(2) 0.035(2) 0.093(3) 0.004(2) 0.022(2) -0.0055(18)
C8 0.041(3) 0.041(2) 0.082(3) 0.004(2) 0.022(2) 0.013(2)

loop_
_atom_type_symbol
_atom_type_description
_atom_type_scat_dispersion_real
_atom_type_scat_dispersion_imag
_atom_type_scat_source
C C 0.0033 0.0016 'International Tables Vol C Tables 4.2.6.8 and 6.1.1.4'
H H 0.0000 0.0000 'International Tables Vol C Tables 4.2.6.8 and 6.1.1.4'
Mg Mg 0.0486 0.0363 'International Tables Vol C Tables 4.2.6.8 and 6.1.1.4'
N N 0.0061 0.0033 'International Tables Vol C Tables 4.2.6.8 and 6.1.1.4'
O O 0.0106 0.0060 'International Tables Vol C Tables 4.2.6.8 and 6.1.1.4'

loop_
_exptl_crystal_face_index_h
_exptl_crystal_face_index_k
_exptl_crystal_face_index_l
_exptl_crystal_face_perp_dist
-1.00 0.00 0.00 0.0760
1.00 0.00 0.00 0.0740
1.00 0.00 1.00 0.0560
0.00 0.00 1.00 0.0660
0.00 0.00 -1.00 0.1460
-1.00 0.00 1.00 0.1080
1.00 0.00 -1.00 0.1120
1.00 1.00 1.00 0.1010
-1.00 -1.00 -1.00 0.1300
1.00 1.00 0.00 0.1010
-1.00 -1.00 0.00 0.1250
-1.00 1.00 0.00 0.0760
1.00 -1.00 0.00 0.1100
0.00 -1.00 1.00 0.1110
1.00 -1.00 1.00 0.0950
-1.00 1.00 -1.00 0.0610

loop_
_geom_angle_atom_site_label_1
_geom_angle_atom_site_label_2
_geom_angle_atom_site_label_3
_geom_angle
_geom_angle_site_symmetry_1
_geom_angle_site_symmetry_3
_geom_angle_publ_flag
O6 Mg1 O1 92.78(12) . . ?
O6 Mg1 O4 87.02(12) . . ?
O6 Mg1 O5 91.99(12) . . ?
O6 Mg1 O2 88.54(12) . . ?
O1 Mg1 O4 179.67(14) . . ?
O3 Mg1 O6 178.43(14) . . ?
O3 Mg1 O1 88.79(12) . . ?
O3 Mg1 O4 91.41(12) . . ?
O3 Mg1 O5 88.14(12) . . ?
O3 Mg1 O2 91.33(12) . . ?
O5 Mg1 O1 90.43(12) . . ?
O5 Mg1 O4 89.32(13) . . ?
O5 Mg1 O2 179.47(13) . . ?
O2 Mg1 O1 89.62(13) . . ?
O2 Mg1 O4 90.63(12) . . ?
Mg1 O6 H6A 130(4) . . ?
Mg1 O6 H6B 125(3) . . ?
H6A O6 H6B 104(5) . . ?
Mg1 O1 H1A 109.7 . . ?
Mg1 O1 H1B 129(3) . . ?
H1A O1 H1B 110.7 . . ?
Mg1 O3 H3A 127.5 . . ?
Mg1 O3 H3B 128.0 . . ?
H3A O3 H3B 104.5 . . ?
Mg1 O4 H4A 120(3) . . ?
Mg1 O4 H4B 127(3) . . ?
H4A O4 H4B 100(4) . . ?
Mg1 O5 H5A 127.4 . . ?
Mg1 O5 H5B 128.0 . . ?
H5A O5 H5B 104.5 . . ?
Mg1 O2 H2A 127.3 . . ?
Mg1 O2 H2B 128.1 . . ?
H2A O2 H2B 104.5 . . ?
O10 N4 O9 119.4(3) . . ?
O11 N4 O9 119.7(3) . . ?
O11 N4 O10 120.9(3) . . ?
O12 N3 O13 118.8(3) . . ?
O14 N3 O13 120.4(4) . . ?
O14 N3 O12 120.8(3) . . ?
C1 N1 H1 119.7 . . ?
C5 N1 H1 119.7 . . ?
C5 N1 C1 120.6(3) . . ?
C9 N2 H2 120.0 . . ?
C8 N2 H2 120.0 . . ?
C8 N2 C9 120.0(4) . . ?
O8 C6 C10 122.2(3) . . ?
O8 C6 C7 122.0(3) . . ?
C10 C6 C7 115.8(3) . . ?
O7 C3 C2 122.1(3) . . ?
O7 C3 C4 122.7(3) . . ?
C2 C3 C4 115.2(3) . . ?
C3 C2 H2C 119.5 . . ?
C1 C2 C3 121.0(4) . . ?
C1 C2 H2C 119.5 . . ?
C6 C10 H10 119.9 . . ?
C9 C10 C6 120.2(4) . . ?
C9 C10 H10 119.9 . . ?
N1 C1 C2 121.2(4) . . ?
N1 C1 H1C 119.4 . . ?
C2 C1 H1C 119.4 . . ?
C6 C7 H7 119.6 . . ?
C8 C7 C6 120.7(4) . . ?
C8 C7 H7 119.6 . . ?
C3 C4 H4 119.6 . . ?
C5 C4 C3 120.8(4) . . ?
C5 C4 H4 119.6 . . ?
N1 C5 C4 121.2(4) . . ?
N1 C5 H5 119.4 . . ?
C4 C5 H5 119.4 . . ?
N2 C9 C10 122.0(4) . . ?
N2 C9 H9 119.0 . . ?
C10 C9 H9 119.0 . . ?
N2 C8 C7 121.3(4) . . ?
N2 C8 H8 119.4 . . ?
C7 C8 H8 119.4 . . ?

loop_
_geom_bond_atom_site_label_1
_geom_bond_atom_site_label_2
_geom_bond_distance
_geom_bond_site_symmetry_2
_geom_bond_publ_flag
Mg1 O6 2.046(3) . ?
Mg1 O1 2.071(3) . ?
Mg1 O3 2.032(3) . ?
Mg1 O4 2.080(3) . ?
Mg1 O5 2.058(3) . ?
Mg1 O2 2.065(3) . ?
O8 C6 1.281(4) . ?
O6 H6A 0.89(6) . ?
O6 H6B 0.78(5) . ?
O1 H1A 0.8540 . ?
O1 H1B 0.82(5) . ?
O3 H3A 0.8508 . ?
O3 H3B 0.8496 . ?
O7 C3 1.280(4) . ?
O4 H4A 0.78(3) . ?
O4 H4B 0.89(5) . ?
O5 H5A 0.8501 . ?
O5 H5B 0.8501 . ?
O2 H2A 0.8499 . ?
O2 H2B 0.8502 . ?
O9 N4 1.259(4) . ?
O10 N4 1.242(4) . ?
O13 N3 1.251(4) . ?
O12 N3 1.250(4) . ?
O14 N3 1.220(4) . ?
N4 O11 1.225(4) . ?
N1 H1 0.8600 . ?
N1 C1 1.345(5) . ?
N1 C5 1.340(5) . ?
N2 H2 0.8600 . ?
N2 C9 1.337(5) . ?
N2 C8 1.335(6) . ?
C6 C10 1.407(5) . ?
C6 C7 1.417(5) . ?
C3 C2 1.419(5) . ?
C3 C4 1.429(5) . ?
C2 H2C 0.9300 . ?
C2 C1 1.350(5) . ?
C10 H10 0.9300 . ?
C10 C9 1.351(6) . ?
C1 H1C 0.9300 . ?
C7 H7 0.9300 . ?
C7 C8 1.350(6) . ?
C4 H4 0.9300 . ?
C4 C5 1.351(6) . ?
C5 H5 0.9300 . ?
C9 H9 0.9300 . ?
C8 H8 0.9300 . ?

loop_
_geom_hbond_atom_site_label_D
_geom_hbond_atom_site_label_H
_geom_hbond_atom_site_label_A
_geom_hbond_distance_DH
_geom_hbond_distance_HA
_geom_hbond_distance_DA
_geom_hbond_angle_DHA
_geom_hbond_site_symmetry_A
_geom_hbond_publ_flag
O1 H1A O8 0.85 1.95 2.794(4) 168.0 4_556 yes
O3 H3A O8 0.85 1.86 2.709(4) 174.5 1_565 yes
O3 H3B O12 0.85 1.95 2.799(4) 173.8 1_565 yes
O5 H5A O12 0.85 1.96 2.782(4) 162.0 . yes
O5 H5B O13 0.85 1.96 2.800(4) 169.7 1_565 yes
O2 H2A O9 0.85 1.93 2.774(4) 171.0 . yes
O2 H2B O10 0.85 2.00 2.825(4) 163.3 1_565 yes
N1 H1 O9 0.86 1.99 2.846(4) 179.0 6_665 yes
N2 H2 O13 0.86 1.94 2.800(4) 179.5 6 yes
O6 H6A O7 0.89(6) 1.83(6) 2.717(4) 177(5) . yes
O1 H1B O8 0.82(5) 1.88(5) 2.690(3) 173(5) . yes
O4 H4A O7 0.78(3) 2.03(4) 2.809(4) 177(3) 5_666 yes
O4 H4B O7 0.89(5) 1.85(5) 2.742(4) 176(4) 1_565 yes
O6 H6B O10 0.78(5) 2.03(5) 2.816(4) 176(4) . yes

loop_
_geom_torsion_atom_site_label_1
_geom_torsion_atom_site_label_2
_geom_torsion_atom_site_label_3
_geom_torsion_atom_site_label_4
_geom_torsion
_geom_torsion_site_symmetry_1
_geom_torsion_site_symmetry_2
_geom_torsion_site_symmetry_3
_geom_torsion_site_symmetry_4
_geom_torsion_publ_flag
O8 C6 C10 C9 179.5(4) . . . . ?
O8 C6 C7 C8 179.9(4) . . . . ?
O7 C3 C2 C1 179.0(4) . . . . ?
O7 C3 C4 C5 -178.5(4) . . . . ?
C6 C10 C9 N2 0.9(7) . . . . ?
C6 C7 C8 N2 0.3(7) . . . . ?
C3 C2 C1 N1 -0.6(6) . . . . ?
C3 C4 C5 N1 -0.5(7) . . . . ?
C2 C3 C4 C5 1.0(6) . . . . ?
C10 C6 C7 C8 -0.6(6) . . . . ?
C1 N1 C5 C4 -0.6(6) . . . . ?
C7 C6 C10 C9 0.0(6) . . . . ?
C4 C3 C2 C1 -0.4(5) . . . . ?
C5 N1 C1 C2 1.2(6) . . . . ?
C9 N2 C8 C7 0.6(7) . . . . ?
C8 N2 C9 C10 -1.2(7) . . . . ?
